data_7235937
loop_
_publ_author_name
'Wang, Chih-Chieh'
'Yeh, Chang-Tsung'
'Ke, Szu-Yu'
'Cheng, Yi-Ting'
'Yang, Ching-Chun'
'Lee, Gene-Hsiang'
'Chang, Chung-Kai'
'Sheu, Hwo-Shuenn'

_publ_section_title
;
 Assembly of three Nd(iii) 2,6-naphthalenedicarboxylates (ndc2&#x2212;) 3D
 coordination polymers based on various secondary building units (SBUs):
 structural diversity and gas sorption properties
;
_journal_issue 112
_journal_name_full 'RSC Advances'
_journal_page_first 92378
_journal_paper_doi 10.1039/C5RA10799G
_journal_volume 5
_journal_year 2015
_chemical_formula_sum 'C26 H29 N2 Nd O9'
_chemical_formula_weight 657.75
_space_group_IT_number 62
_space_group_name_Hall '-P 2ac 2n'
_space_group_name_H-M_alt 'P n m a'
_symmetry_cell_setting orthorhombic
_symmetry_space_group_name_H-M 'P n m a'
_atom_sites_solution_hydrogens geom
_atom_sites_solution_primary direct
_atom_sites_solution_secondary difmap
_audit_creation_method SHELXL-97
_audit_update_record
;
2013-10-21 deposited with the CCDC.
2015-10-12 downloaded from the CCDC.
;
_cell_angle_alpha 90.00
_cell_angle_beta 90.00
_cell_angle_gamma 90.00
_cell_formula_units_Z 8
_cell_length_a 18.8575(10)
_cell_length_b 21.8147(12)
_cell_length_c 12.8837(6)
_cell_measurement_reflns_used 3756
_cell_measurement_temperature 150(2)
_cell_measurement_theta_max 23.89
_cell_measurement_theta_min 2.35
_cell_volume 5300.0(5)
_computing_cell_refinement 'Bruker SAINT'
_computing_data_collection 'Bruker SMART'
_computing_data_reduction 'Bruker SAINT'
_computing_molecular_graphics 'Bruker SHELXTL'
_computing_publication_material 'Bruker SHELXTL'
_computing_structure_refinement 'SHELXL-97 (Sheldrick, 1997)'
_computing_structure_solution 'SHELXS-97 (Sheldrick, 1990)'
_diffrn_ambient_temperature 150(2)
_diffrn_measured_fraction_theta_full 1.000
_diffrn_measured_fraction_theta_max 1.000
_diffrn_measurement_device_type 'BRUKER SMART APEXCCD area detector'
_diffrn_measurement_method 'omega scans'
_diffrn_radiation_monochromator graphite
_diffrn_radiation_source 'fine-focus sealed tube'
_diffrn_radiation_type MoK\a
_diffrn_radiation_wavelength 0.71073
_diffrn_reflns_av_R_equivalents 0.0631
_diffrn_reflns_av_sigmaI/netI 0.0495
_diffrn_reflns_limit_h_max 21
_diffrn_reflns_limit_h_min -24
_diffrn_reflns_limit_k_max 28
_diffrn_reflns_limit_k_min -28
_diffrn_reflns_limit_l_max 11
_diffrn_reflns_limit_l_min -16
_diffrn_reflns_number 28151
_diffrn_reflns_theta_full 27.50
_diffrn_reflns_theta_max 27.50
_diffrn_reflns_theta_min 1.84
_exptl_absorpt_coefficient_mu 2.015
_exptl_absorpt_correction_T_max 0.8239
_exptl_absorpt_correction_T_min 0.6328
_exptl_absorpt_correction_type multi-scan
_exptl_crystal_colour light-purple
_exptl_crystal_density_diffrn 1.649
_exptl_crystal_density_meas ?
_exptl_crystal_density_method 'not measured'
_exptl_crystal_description rod
_exptl_crystal_F_000 2648
_exptl_crystal_size_max 0.25
_exptl_crystal_size_mid 0.12
_exptl_crystal_size_min 0.10
_refine_diff_density_max 1.767
_refine_diff_density_min -1.601
_refine_diff_density_rms 0.155
_refine_ls_extinction_method none
_refine_ls_goodness_of_fit_ref 1.050
_refine_ls_hydrogen_treatment constr
_refine_ls_matrix_type full
_refine_ls_number_parameters 319
_refine_ls_number_reflns 6251
_refine_ls_number_restraints 7
_refine_ls_restrained_S_all 1.055
_refine_ls_R_factor_all 0.0622
_refine_ls_R_factor_gt 0.0492
_refine_ls_shift/su_max 0.018
_refine_ls_shift/su_mean 0.000
_refine_ls_structure_factor_coef Fsqd
_refine_ls_weighting_details 'calc w=1/[\s^2^(Fo^2^)+(0.0490P)^2^+26.4458P] where P=(Fo^2^+2Fc^2^)/3'
_refine_ls_weighting_scheme calc
_refine_ls_wR_factor_gt 0.1124
_refine_ls_wR_factor_ref 0.1190
_reflns_number_gt 5279
_reflns_number_total 6251
_reflns_threshold_expression >2sigma(I)
_cod_data_source_file c5ra10799g2.cif
_cod_data_source_block ic14220
_cod_depositor_comments
;
The following automatic conversions were performed:

data item '_symmetry_cell_setting' value 'Orthorhombic' was changed
to 'orthorhombic' in accordance with the
/home/saulius/struct/COD-crude-data/automatic-downloads/DataCite-retrospective/RSC/depositions/lib/dictionaries/cif_core.dic
dictionary named 'cif_core.dic' version 2.4.2 last updated on
2011-04-26.

data item '_exptl_crystal_density_meas' value 'not_measured' was
changed to '?' -- the value is perceived as not measured.

Automatic conversion script
Id: cif_fix_values 6909 2019-04-08 15:41:33Z antanas 
;
_cod_original_sg_symbol_H-M Pnma
_cod_database_code 7235937

loop_
_symmetry_equiv_pos_as_xyz
'x, y, z'
'-x+1/2, -y, z+1/2'
'-x, y+1/2, -z'
'x+1/2, -y+1/2, -z+1/2'
'-x, -y, -z'
'x-1/2, y, -z-1/2'
'x, -y-1/2, z'
'-x-1/2, y-1/2, z-1/2'

loop_
_atom_site_label
_atom_site_type_symbol
_atom_site_fract_x
_atom_site_fract_y
_atom_site_fract_z
_atom_site_U_iso_or_equiv
_atom_site_adp_type
_atom_site_occupancy
_atom_site_symmetry_multiplicity
_atom_site_calc_flag
_atom_site_refinement_flags
_atom_site_disorder_group
Nd1 Nd 0.494669(18) 0.7500 0.74718(3) 0.01491(10) Uani 1 2 d S .
Nd2 Nd 0.214652(18) 0.7500 0.65527(3) 0.01377(10) Uani 1 2 d S .
O1 O 0.41258(19) 0.66582(16) 0.7396(3) 0.0225(8) Uani 1 1 d . .
O2 O 0.30651(19) 0.67736(16) 0.6673(3) 0.0268(9) Uani 1 1 d . .
O3 O 0.4308(2) 0.31685(19) 0.3561(3) 0.0322(9) Uani 1 1 d . .
O4 O 0.3203(2) 0.31798(18) 0.2916(3) 0.0306(9) Uani 1 1 d . .
O5 O 0.0626(2) 0.68480(18) 0.6415(3) 0.0363(10) Uani 1 1 d . .
O6 O 0.1589(2) 0.67233(18) 0.5475(3) 0.0303(9) Uani 1 1 d . .
O8 O 0.4393(3) 0.7500 0.5664(4) 0.0302(13) Uani 1 2 d S .
H8A H 0.4029 0.7500 0.5190 0.045 Uiso 1 2 d SR .
H8B H 0.4796 0.7500 0.5263 0.045 Uiso 1 2 d SR .
O9 O 0.2846(3) 0.7500 0.4851(4) 0.0274(12) Uani 1 2 d S .
H9 H 0.2806 0.7237 0.4326 0.041 Uiso 1 1 d R .
C1 C 0.3706(3) 0.5863(2) 0.6311(4) 0.0203(11) Uani 1 1 d . .
C2 C 0.4334(3) 0.5530(3) 0.6461(4) 0.0259(12) Uani 1 1 d . .
H2 H 0.4696 0.5694 0.6891 0.031 Uiso 1 1 calc R .
C3 C 0.4429(3) 0.4981(3) 0.6005(5) 0.0306(13) Uani 1 1 d . .
H3 H 0.4847 0.4753 0.6153 0.037 Uiso 1 1 calc R .
C4 C 0.3924(3) 0.4738(3) 0.5315(4) 0.0255(12) Uani 1 1 d . .
C5 C 0.4031(3) 0.4182(3) 0.4770(4) 0.0266(12) Uani 1 1 d . .
H5 H 0.4451 0.3952 0.4892 0.032 Uiso 1 1 calc R .
C6 C 0.3544(3) 0.3967(2) 0.4073(4) 0.0240(11) Uani 1 1 d . .
C7 C 0.2912(3) 0.4300(3) 0.3899(5) 0.0299(13) Uani 1 1 d . .
H7 H 0.2569 0.4146 0.3426 0.036 Uiso 1 1 calc R .
C8 C 0.2790(3) 0.4841(3) 0.4404(5) 0.0301(13) Uani 1 1 d . .
H8 H 0.2363 0.5060 0.4273 0.036 Uiso 1 1 calc R .
C9 C 0.3293(3) 0.5083(2) 0.5124(4) 0.0215(11) Uani 1 1 d . .
C10 C 0.3194(3) 0.5642(2) 0.5651(4) 0.0241(11) Uani 1 1 d . .
H10 H 0.2769 0.5869 0.5549 0.029 Uiso 1 1 calc R .
C11 C 0.3627(3) 0.6481(2) 0.6836(4) 0.0205(10) Uani 1 1 d . .
C12 C 0.3700(3) 0.3388(3) 0.3461(4) 0.0262(12) Uani 1 1 d . .
C13 C 0.0695(2) 0.5969(2) 0.5345(4) 0.0183(10) Uani 1 1 d . .
C14 C 0.0096(3) 0.5717(2) 0.5776(4) 0.0199(10) Uani 1 1 d . .
H14 H -0.0139 0.5926 0.6323 0.024 Uiso 1 1 calc R .
C15 C -0.0174(3) 0.5151(2) 0.5420(4) 0.0201(10) Uani 1 1 d . .
C16 C 0.0784(3) 0.5128(3) 0.4142(4) 0.0255(12) Uani 1 1 d . .
H16 H 0.1020 0.4933 0.3579 0.031 Uiso 1 1 calc R .
C17 C 0.1039(3) 0.5671(2) 0.4514(4) 0.0224(11) Uani 1 1 d . .
H17 H 0.1450 0.5849 0.4212 0.027 Uiso 1 1 calc R .
C18 C 0.0983(3) 0.6555(2) 0.5772(4) 0.0212(11) Uani 1 1 d . .
O7 O 0.4329(3) 0.7500 0.9157(4) 0.0373(15) Uani 1 2 d SD .
N1 N 0.3471(8) 0.7782(6) 1.0170(12) 0.076(4) Uiso 0.50 1 d PD 1
C19 C 0.3801(8) 0.7371(7) 0.9645(13) 0.075(4) Uiso 0.50 1 d PD 1
C20 C 0.3461(11) 0.6741(8) 0.9678(17) 0.080(6) Uiso 0.50 1 d PD 1
H20A H 0.3735 0.6464 0.9260 0.120 Uiso 0.50 1 d PR 1
H20B H 0.3450 0.6595 1.0381 0.120 Uiso 0.50 1 d PR 1
H20C H 0.2986 0.6762 0.9412 0.120 Uiso 0.50 1 d PR 1
C21 C 0.3755(11) 0.8406(8) 1.0101(17) 0.076(6) Uiso 0.50 1 d PD 1
H21A H 0.4194 0.8402 0.9726 0.114 Uiso 0.50 1 d PR 1
H21B H 0.3416 0.8655 0.9736 0.114 Uiso 0.50 1 d PR 1
H21C H 0.3831 0.8572 1.0782 0.114 Uiso 0.50 1 d PR 1
C22 C 0.2836(8) 0.7714(8) 1.0824(13) 0.075(4) Uiso 0.50 1 d PD 1
H22A H 0.2708 0.7288 1.0836 0.113 Uiso 0.50 1 d PR 1
H22B H 0.2887 0.7862 1.1522 0.113 Uiso 0.50 1 d PR 1
H22C H 0.2472 0.7944 1.0477 0.113 Uiso 0.50 1 d PR 1
O10 O 0.2761(3) 0.6549(3) 0.3449(4) 0.0645(16) Uani 1 1 d . .
N2 N 0.3152(5) 0.5828(4) 0.2406(8) 0.094(3) Uiso 1 1 d D .
C23 C 0.3272(6) 0.6229(5) 0.3109(8) 0.080(3) Uiso 1 1 d D .
C24 C 0.4019(5) 0.6274(5) 0.3439(8) 0.079(3) Uiso 1 1 d . .
H24A H 0.4085 0.6648 0.3849 0.119 Uiso 1 1 calc R .
H24B H 0.4326 0.6289 0.2826 0.119 Uiso 1 1 calc R .
H24C H 0.4142 0.5916 0.3862 0.119 Uiso 1 1 calc R .
C25 C 0.2383(5) 0.5774(5) 0.2072(9) 0.085(3) Uiso 1 1 d D .
H25A H 0.2204 0.5366 0.2253 0.128 Uiso 1 1 calc R .
H25B H 0.2348 0.5834 0.1320 0.128 Uiso 1 1 calc R .
H25C H 0.2100 0.6086 0.2428 0.128 Uiso 1 1 calc R .
C26 C 0.3670(6) 0.5388(6) 0.2010(9) 0.102(4) Uiso 1 1 d . .
H26A H 0.4146 0.5508 0.2235 0.153 Uiso 1 1 calc R .
H26B H 0.3651 0.5382 0.1250 0.153 Uiso 1 1 calc R .
H26C H 0.3559 0.4979 0.2279 0.153 Uiso 1 1 calc R .
O11 O -0.0091(7) 0.7500 0.1335(10) 0.110(4) Uiso 1 2 d S .
N3 N 0.0658(6) 0.7500 0.2673(8) 0.065(3) Uiso 1 2 d S .
C27 C 0.0534(6) 0.7500 0.1637(8) 0.046(2) Uiso 1 2 d S .
C28 C 0.1106(8) 0.7500 0.0954(12) 0.083(4) Uiso 1 2 d S .
H28A H 0.0948 0.7359 0.0269 0.124 Uiso 0.50 1 calc PR .
H28B H 0.1475 0.7224 0.1216 0.124 Uiso 0.50 1 calc PR .
H28C H 0.1297 0.7916 0.0896 0.124 Uiso 0.50 1 calc PR .
C29 C 0.0061(10) 0.7500 0.3419(17) 0.129(7) Uiso 1 2 d S .
H29A H -0.0019 0.7918 0.3671 0.194 Uiso 0.50 1 calc PR .
H29B H 0.0176 0.7232 0.4006 0.194 Uiso 0.50 1 calc PR .
H29C H -0.0368 0.7350 0.3074 0.194 Uiso 0.50 1 calc PR .
C30 C 0.1365(7) 0.7500 0.3105(10) 0.067(3) Uiso 1 2 d S .
H30A H 0.1700 0.7342 0.2589 0.101 Uiso 0.50 1 calc PR .
H30B H 0.1376 0.7239 0.3724 0.101 Uiso 0.50 1 calc PR .
H30C H 0.1498 0.7919 0.3295 0.101 Uiso 0.50 1 calc PR .

loop_
_atom_site_aniso_label
_atom_site_aniso_U_11
_atom_site_aniso_U_22
_atom_site_aniso_U_33
_atom_site_aniso_U_23
_atom_site_aniso_U_13
_atom_site_aniso_U_12
Nd1 0.01212(18) 0.01665(18) 0.01595(19) 0.000 -0.00037(14) 0.000
Nd2 0.01075(17) 0.01343(16) 0.01713(19) 0.000 0.00004(14) 0.000
O1 0.0189(17) 0.0228(17) 0.026(2) -0.0028(15) -0.0026(15) -0.0023(14)
O2 0.0215(18) 0.0211(18) 0.038(2) -0.0058(16) -0.0049(17) 0.0068(15)
O3 0.024(2) 0.039(2) 0.034(2) -0.0182(19) 0.0004(17) 0.0061(17)
O4 0.029(2) 0.035(2) 0.028(2) -0.0132(18) 0.0002(17) -0.0051(18)
O5 0.041(2) 0.030(2) 0.038(3) -0.0141(19) -0.004(2) 0.0122(19)
O6 0.030(2) 0.030(2) 0.031(2) -0.0035(17) -0.0042(18) -0.0135(17)
O8 0.022(3) 0.053(4) 0.016(3) 0.000 -0.002(2) 0.000
O9 0.024(3) 0.039(3) 0.019(3) 0.000 0.005(2) 0.000
C1 0.019(2) 0.020(2) 0.021(3) 0.000(2) 0.002(2) 0.005(2)
C2 0.021(3) 0.032(3) 0.025(3) -0.011(2) -0.010(2) 0.005(2)
C3 0.019(3) 0.035(3) 0.038(3) -0.013(3) -0.010(2) 0.013(2)
C4 0.019(3) 0.031(3) 0.027(3) -0.008(2) -0.003(2) 0.006(2)
C5 0.017(2) 0.034(3) 0.030(3) -0.012(2) -0.002(2) 0.007(2)
C6 0.018(2) 0.030(3) 0.024(3) -0.007(2) 0.003(2) 0.001(2)
C7 0.019(3) 0.040(3) 0.030(3) -0.012(3) -0.010(2) 0.000(2)
C8 0.020(3) 0.036(3) 0.034(3) -0.009(3) -0.008(2) 0.009(2)
C9 0.015(2) 0.025(3) 0.025(3) -0.004(2) -0.003(2) 0.002(2)
C10 0.017(2) 0.026(3) 0.030(3) -0.002(2) -0.003(2) 0.002(2)
C11 0.017(2) 0.019(2) 0.026(3) 0.001(2) 0.003(2) -0.0027(19)
C12 0.022(3) 0.031(3) 0.025(3) -0.010(2) 0.005(2) -0.005(2)
C13 0.014(2) 0.019(2) 0.022(3) -0.003(2) -0.006(2) 0.0038(18)
C14 0.018(2) 0.021(2) 0.021(3) -0.008(2) 0.001(2) 0.0044(19)
C15 0.017(2) 0.024(2) 0.020(3) -0.006(2) -0.001(2) 0.000(2)
C16 0.018(2) 0.030(3) 0.028(3) -0.011(2) 0.004(2) -0.002(2)
C17 0.017(2) 0.028(3) 0.022(3) -0.006(2) 0.007(2) -0.004(2)
C18 0.026(3) 0.017(2) 0.020(3) -0.001(2) -0.006(2) 0.002(2)
O7 0.030(3) 0.063(4) 0.019(3) 0.000 0.007(2) 0.000
O10 0.069(4) 0.071(4) 0.053(3) -0.024(3) 0.002(3) 0.033(3)

loop_
_atom_type_symbol
_atom_type_description
_atom_type_scat_dispersion_real
_atom_type_scat_dispersion_imag
_atom_type_scat_source
C C 0.0033 0.0016 'International Tables Vol C Tables 4.2.6.8 and 6.1.1.4'
H H 0.0000 0.0000 'International Tables Vol C Tables 4.2.6.8 and 6.1.1.4'
N N 0.0061 0.0033 'International Tables Vol C Tables 4.2.6.8 and 6.1.1.4'
O O 0.0106 0.0060 'International Tables Vol C Tables 4.2.6.8 and 6.1.1.4'
Nd Nd -0.1943 3.0179 'International Tables Vol C Tables 4.2.6.8 and 6.1.1.4'

loop_
_geom_angle_atom_site_label_1
_geom_angle_atom_site_label_2
_geom_angle_atom_site_label_3
_geom_angle
_geom_angle_site_symmetry_1
_geom_angle_site_symmetry_3
O5 Nd1 O5 73.0(2) 4_566 6_657
O5 Nd1 O1 145.43(14) 4_566 .
O5 Nd1 O1 85.12(14) 6_657 .
O5 Nd1 O1 85.12(14) 4_566 7_575
O5 Nd1 O1 145.43(14) 6_657 7_575
O1 Nd1 O1 99.63(17) . 7_575
O5 Nd1 O3 70.18(15) 4_566 3_656
O5 Nd1 O3 112.12(14) 6_657 3_656
O1 Nd1 O3 144.18(13) . 3_656
O1 Nd1 O3 83.78(13) 7_575 3_656
O5 Nd1 O3 112.12(14) 4_566 5_666
O5 Nd1 O3 70.18(15) 6_657 5_666
O1 Nd1 O3 83.78(13) . 5_666
O1 Nd1 O3 144.18(13) 7_575 5_666
O3 Nd1 O3 74.0(2) 3_656 5_666
O5 Nd1 O7 74.01(15) 4_566 .
O5 Nd1 O7 74.01(15) 6_657 .
O1 Nd1 O7 74.42(12) . .
O1 Nd1 O7 74.42(12) 7_575 .
O3 Nd1 O7 139.30(12) 3_656 .
O3 Nd1 O7 139.30(12) 5_666 .
O5 Nd1 O8 140.03(12) 4_566 .
O5 Nd1 O8 140.03(12) 6_657 .
O1 Nd1 O8 72.51(11) . .
O1 Nd1 O8 72.51(11) 7_575 .
O3 Nd1 O8 74.71(14) 3_656 .
O3 Nd1 O8 74.71(13) 5_666 .
O7 Nd1 O8 127.64(19) . .
O2 Nd2 O2 84.68(18) 7_575 .
O2 Nd2 O4 74.76(14) 7_575 8_666
O2 Nd2 O4 124.91(14) . 8_666
O2 Nd2 O4 124.91(14) 7_575 2_565
O2 Nd2 O4 74.76(14) . 2_565
O4 Nd2 O4 76.6(2) 8_666 2_565
O2 Nd2 O6 145.67(14) 7_575 .
O2 Nd2 O6 83.47(13) . .
O4 Nd2 O6 137.13(14) 8_666 .
O4 Nd2 O6 82.42(14) 2_565 .
O2 Nd2 O6 83.47(13) 7_575 7_575
O2 Nd2 O6 145.67(14) . 7_575
O4 Nd2 O6 82.42(14) 8_666 7_575
O4 Nd2 O6 137.13(14) 2_565 7_575
O6 Nd2 O6 88.44(19) . 7_575
O2 Nd2 O9 71.16(13) 7_575 .
O2 Nd2 O9 71.16(13) . .
O4 Nd2 O9 140.49(11) 8_666 .
O4 Nd2 O9 140.49(11) 2_565 .
O6 Nd2 O9 74.52(13) . .
O6 Nd2 O9 74.52(13) 7_575 .
C11 O1 Nd1 138.3(3) . .
C11 O2 Nd2 167.3(3) . .
C12 O3 Nd1 134.9(4) . 5_666
C12 O4 Nd2 147.3(4) . 2_564
C18 O5 Nd1 174.0(4) . 6_557
C18 O6 Nd2 115.0(3) . .
C10 C1 C2 119.8(5) . .
C10 C1 C11 121.3(5) . .
C2 C1 C11 118.8(5) . .
C3 C2 C1 120.9(5) . .
C2 C3 C4 121.3(5) . .
C3 C4 C5 122.5(5) . .
C3 C4 C9 118.4(5) . .
C5 C4 C9 119.0(5) . .
C6 C5 C4 121.5(5) . .
C5 C6 C7 119.7(5) . .
C5 C6 C12 119.8(5) . .
C7 C6 C12 120.5(5) . .
C8 C7 C6 120.7(5) . .
C7 C8 C9 121.0(5) . .
C10 C9 C4 118.8(5) . .
C10 C9 C8 123.0(5) . .
C4 C9 C8 118.2(5) . .
C1 C10 C9 120.6(5) . .
O1 C11 O2 125.2(5) . .
O1 C11 C1 117.4(4) . .
O2 C11 C1 117.5(4) . .
O3 C12 O4 127.1(5) . .
O3 C12 C6 116.3(5) . .
O4 C12 C6 116.6(5) . .
C14 C13 C17 120.1(5) . .
C14 C13 C18 119.5(5) . .
C17 C13 C18 120.4(5) . .
C13 C14 C15 121.0(5) . .
C14 C15 C16 122.6(5) . 5_566
C14 C15 C15 119.0(6) . 5_566
C16 C15 C15 118.4(6) 5_566 5_566
C17 C16 C15 121.2(5) . 5_566
C16 C17 C13 120.3(5) . .
O5 C18 O6 122.9(5) . .
O5 C18 C13 119.2(5) . .
O6 C18 C13 117.9(5) . .
C19 O7 C19 26.9(15) . 7_575
C19 O7 Nd1 147.8(9) . .
C19 O7 Nd1 147.8(9) 7_575 .
C19 N1 C20 86.7(15) 7_575 7_575
C19 N1 N1 70.0(14) 7_575 7_575
C20 N1 N1 148.7(12) 7_575 7_575
C19 N1 C19 24.3(15) 7_575 .
C20 N1 C19 109.3(17) 7_575 .
N1 N1 C19 45.7(9) 7_575 .
C19 N1 C21 92.4(16) 7_575 .
C20 N1 C21 35.0(12) 7_575 .
N1 N1 C21 158.3(10) 7_575 .
C19 N1 C21 116.1(14) . .
C19 N1 C22 152(2) 7_575 .
C20 N1 C22 111.8(17) 7_575 .
N1 N1 C22 84.2(9) 7_575 .
C19 N1 C22 128.8(14) . .
C21 N1 C22 115.2(14) . .
C19 N1 C22 122.4(17) 7_575 7_575
C20 N1 C22 137.6(16) 7_575 7_575
N1 N1 C22 53.5(6) 7_575 7_575
C19 N1 C22 98.5(12) . 7_575
C21 N1 C22 145.1(13) . 7_575
C22 N1 C22 30.7(12) . 7_575
C19 C19 N1 110.0(14) 7_575 7_575
C19 C19 O7 76.6(8) 7_575 .
N1 C19 O7 164(2) 7_575 .
C19 C19 N1 45.7(9) 7_575 .
N1 C19 N1 64.3(17) 7_575 .
O7 C19 N1 120.7(14) . .
C19 C19 C20 154.9(10) 7_575 .
N1 C19 C20 53.3(14) 7_575 .
O7 C19 C20 125.0(15) . .
N1 C19 C20 114.3(14) . .
C19 C19 C21 160.7(8) 7_575 7_575
N1 C19 C21 54.6(13) 7_575 7_575
O7 C19 C21 115.5(13) . 7_575
N1 C19 C21 117.6(14) . 7_575
C20 C19 C21 27.8(10) . 7_575
C21 C20 N1 89(2) 7_575 7_575
C21 C20 C19 95(2) 7_575 .
N1 C20 C19 40.0(8) 7_575 .
C20 C21 N1 56.3(17) 7_575 .
C20 C21 C19 57.4(17) 7_575 7_575
N1 C21 C19 33.0(7) . 7_575
C22 C22 N1 95.8(9) 7_575 .
C22 C22 N1 53.5(6) 7_575 7_575
N1 C22 N1 42.3(10) . 7_575
C23 N2 C26 125.2(10) . .
C23 N2 C25 115.1(10) . .
C26 N2 C25 119.2(9) . .
O10 C23 N2 119.0(10) . .
O10 C23 C24 126.2(10) . .
N2 C23 C24 114.9(10) . .
C27 N3 C30 122.6(11) . .
C27 N3 C29 120.6(12) . .
C30 N3 C29 116.9(12) . .
O11 C27 N3 118.2(12) . .
O11 C27 C28 122.5(12) . .
N3 C27 C28 119.3(11) . .

loop_
_geom_bond_atom_site_label_1
_geom_bond_atom_site_label_2
_geom_bond_distance
_geom_bond_site_symmetry_2
Nd1 O5 2.392(4) 4_566
Nd1 O5 2.392(4) 6_657
Nd1 O1 2.404(3) .
Nd1 O1 2.404(3) 7_575
Nd1 O3 2.424(4) 3_656
Nd1 O3 2.424(4) 5_666
Nd1 O7 2.464(6) .
Nd1 O8 2.553(5) .
Nd2 O2 2.353(4) 7_575
Nd2 O2 2.353(3) .
Nd2 O4 2.391(4) 8_666
Nd2 O4 2.391(4) 2_565
Nd2 O6 2.429(4) .
Nd2 O6 2.429(4) 7_575
Nd2 O9 2.559(5) .
O1 C11 1.247(6) .
O2 C11 1.255(6) .
O3 C12 1.250(7) .
O3 Nd1 2.424(4) 5_666
O4 C12 1.255(6) .
O4 Nd2 2.391(4) 2_564
O5 C18 1.244(6) .
O5 Nd1 2.392(4) 6_557
O6 C18 1.260(6) .
C1 C10 1.373(7) .
C1 C2 1.402(7) .
C1 C11 1.516(7) .
C2 C3 1.346(7) .
C3 C4 1.407(7) .
C4 C5 1.417(7) .
C4 C9 1.428(7) .
C5 C6 1.368(7) .
C6 C7 1.413(7) .
C6 C12 1.517(7) .
C7 C8 1.368(8) .
C8 C9 1.428(7) .
C9 C10 1.409(7) .
C13 C14 1.373(7) .
C13 C17 1.410(7) .
C13 C18 1.495(7) .
C14 C15 1.411(7) .
C15 C16 1.419(7) 5_566
C15 C15 1.427(10) 5_566
C16 C17 1.366(7) .
C16 C15 1.419(7) 5_566
O7 C19 1.211(13) .
O7 C19 1.211(13) 7_575
N1 C19 0.978(17) 7_575
N1 C20 1.22(2) 7_575
N1 N1 1.23(3) 7_575
N1 C19 1.284(14) .
N1 C21 1.465(16) .
N1 C22 1.471(15) .
N1 C22 1.821(18) 7_575
C19 C19 0.56(3) 7_575
C19 N1 0.978(17) 7_575
C19 C20 1.518(16) .
C19 C21 1.80(3) 7_575
C20 C21 0.84(3) 7_575
C20 N1 1.22(2) 7_575
C21 C20 0.84(3) 7_575
C21 C19 1.80(3) 7_575
C22 C22 0.93(4) 7_575
C22 N1 1.820(18) 7_575
O10 C23 1.268(11) .
N2 C23 1.279(11) .
N2 C26 1.462(14) .
N2 C25 1.516(11) .
C23 C24 1.474(13) .
O11 C27 1.240(14) .
N3 C27 1.355(14) .
N3 C30 1.445(16) .
N3 C29 1.48(2) .
C27 C28 1.393(17) .
